data_4121617
loop_
_publ_author_name
'Saito, Teruhiko'
'Nishiyama, Haruka'
'Tanahashi, Hiromasa'
'Kawakita, Kento'
'Tsurugi, Hayato'
'Mashima, Kazushi'

_publ_section_title
;
 1,4-Bis(trimethylsilyl)-1,4-diaza-2,5-cyclohexadienes as Strong Salt-Free
 Reductants for Generating Low-Valent Early Transition Metals with
 Electron-Donating Ligands.
;
_journal_issue 13
_journal_name_full 'Journal of the American Chemical Society'
_journal_page_first 5161
_journal_page_last 5170
_journal_paper_doi 10.1021/ja501313s
_journal_volume 136
_journal_year 2014
_chemical_formula_moiety 'C20 H30 Cl6 Ta2'
_chemical_formula_sum 'C20 H30 Cl6 Ta2'
_chemical_formula_weight 845.04
_chemical_melting_point 240(2)
_chemical_name_common 16
_chemical_name_systematic
; 
 ? 
;
_space_group_IT_number 15
_symmetry_cell_setting monoclinic
_symmetry_space_group_name_Hall '-C 2yc'
_symmetry_space_group_name_H-M 'C 1 2/c 1'
_atom_sites_solution_hydrogens geom
_atom_sites_solution_primary direct
_atom_sites_solution_secondary difmap
_audit_creation_method SHELXL-97
_cell_angle_alpha 90.00
_cell_angle_beta 99.650(6)
_cell_angle_gamma 90.00
_cell_formula_units_Z 4
_cell_length_a 14.731(2)
_cell_length_b 8.3117(9)
_cell_length_c 21.044(3)
_cell_measurement_reflns_used 2875
_cell_measurement_temperature 113(2)
_cell_measurement_theta_max 27.47
_cell_measurement_theta_min 3.07
_cell_volume 2540.2(6)
_computing_cell_refinement CrystalClear
_computing_data_collection 'CrystalClear (Rigaku, 2007)'
_computing_data_reduction CrystalClear
_computing_molecular_graphics 'CrystalStructure 4.0 (Rigaku, 2010)'
_computing_publication_material 'CrystalStructure 4.0'
_computing_structure_refinement 'SHELXL-97 (Sheldrick, 1997)'
_computing_structure_solution 'SHELXS-97 (Sheldrick, 1990)'
_diffrn_ambient_temperature 113(2)
_diffrn_detector_area_resol_mean 7.314
_diffrn_measured_fraction_theta_full 0.994
_diffrn_measured_fraction_theta_max 0.994
_diffrn_measurement_device_type 'Rigaku Mercury70'
_diffrn_measurement_method \w
_diffrn_radiation_monochromator graphite
_diffrn_radiation_source 'fine-focus sealed tube'
_diffrn_radiation_type MoK\a
_diffrn_radiation_wavelength 0.71075
_diffrn_reflns_av_R_equivalents 0.0601
_diffrn_reflns_av_sigmaI/netI 0.0653
_diffrn_reflns_limit_h_max 19
_diffrn_reflns_limit_h_min -18
_diffrn_reflns_limit_k_max 10
_diffrn_reflns_limit_k_min -10
_diffrn_reflns_limit_l_max 27
_diffrn_reflns_limit_l_min -27
_diffrn_reflns_number 11447
_diffrn_reflns_theta_full 27.46
_diffrn_reflns_theta_max 27.46
_diffrn_reflns_theta_min 3.14
_diffrn_standards_number 0
_exptl_absorpt_coefficient_mu 9.246
_exptl_absorpt_correction_T_max 0.5250
_exptl_absorpt_correction_T_min 0.2869
_exptl_absorpt_correction_type multi-scan
_exptl_absorpt_process_details 'REQAB (Rigaku, 1998)'
_exptl_crystal_colour green
_exptl_crystal_density_diffrn 2.210
_exptl_crystal_density_method 'not measured'
_exptl_crystal_description block
_exptl_crystal_F_000 1592
_exptl_crystal_size_max 0.18
_exptl_crystal_size_mid 0.16
_exptl_crystal_size_min 0.08
_refine_diff_density_max 3.510
_refine_diff_density_min -2.560
_refine_diff_density_rms 0.371
_refine_ls_extinction_method none
_refine_ls_goodness_of_fit_ref 1.205
_refine_ls_hydrogen_treatment mixed
_refine_ls_matrix_type full
_refine_ls_number_parameters 122
_refine_ls_number_reflns 2890
_refine_ls_number_restraints 0
_refine_ls_restrained_S_all 1.205
_refine_ls_R_factor_all 0.0845
_refine_ls_R_factor_gt 0.0791
_refine_ls_shift/su_max 0.000
_refine_ls_shift/su_mean 0.000
_refine_ls_structure_factor_coef Fsqd
_refine_ls_weighting_details 'calc w=1/[\s^2^(Fo^2^)+(0.0000P)^2^+342.5060P] where P=(Fo^2^+2Fc^2^)/3'
_refine_ls_weighting_scheme calc
_refine_ls_wR_factor_gt 0.1756
_refine_ls_wR_factor_ref 0.1786
_reflns_number_gt 2644
_reflns_number_total 2890
_reflns_threshold_expression >2sigma(I)
_cod_data_source_file ja501313s_si_003.cif
_cod_data_source_block 15
_cod_depositor_comments
;
The following automatic conversions were performed:

'_chemical_melting_point' value '238-242' was changed to '240(2)' -
the average value was taken and precision was estimated.

Automatic conversion script
Id: cif_fix_values 2281 2013-09-26 08:29:07Z andrius 
;
_cod_original_cell_volume 2540.1(6)
_cod_database_code 4121617

loop_
_symmetry_equiv_pos_as_xyz
'x, y, z'
'-x, y, -z+1/2'
'x+1/2, y+1/2, z'
'-x+1/2, y+1/2, -z+1/2'
'-x, -y, -z'
'x, -y, z-1/2'
'-x+1/2, -y+1/2, -z'
'x+1/2, -y+1/2, z-1/2'

loop_
_atom_site_label
_atom_site_type_symbol
_atom_site_fract_x
_atom_site_fract_y
_atom_site_fract_z
_atom_site_U_iso_or_equiv
_atom_site_adp_type
_atom_site_occupancy
_atom_site_symmetry_multiplicity
_atom_site_calc_flag
_atom_site_refinement_flags
Ta1 Ta 0.26199(4) 0.20600(8) 0.41016(3) 0.0201(2) Uani 1 1 d .
Cl1 Cl 0.1437(2) 0.2375(5) 0.48183(18) 0.0258(8) Uani 1 1 d .
Cl2 Cl 0.3800(3) 0.0173(5) 0.4031(2) 0.0345(9) Uani 1 1 d .
Cl3 Cl 0.1573(3) 0.0039(5) 0.3633(2) 0.0335(9) Uani 1 1 d .
C1 C 0.1816(11) 0.399(2) 0.3425(8) 0.024(3) Uiso 1 1 d .
C2 C 0.2378(11) 0.318(2) 0.3063(7) 0.026(3) Uani 1 1 d .
C3 C 0.3304(12) 0.348(2) 0.3310(9) 0.033(4) Uani 1 1 d .
C4 C 0.3337(13) 0.450(2) 0.3829(8) 0.036(4) Uani 1 1 d .
C5 C 0.2429(12) 0.487(2) 0.3924(8) 0.029(4) Uiso 1 1 d .
C6 C 0.0787(12) 0.409(3) 0.3313(11) 0.049(6) Uani 1 1 d .
H6A H 0.0530 0.3205 0.3031 0.058 Uiso 1 1 calc R
H6B H 0.0591 0.5119 0.3108 0.058 Uiso 1 1 calc R
H6C H 0.0567 0.4009 0.3726 0.058 Uiso 1 1 calc R
C7 C 0.2051(18) 0.225(3) 0.2439(9) 0.055(7) Uani 1 1 d .
H7A H 0.2072 0.2950 0.2068 0.066 Uiso 1 1 calc R
H7B H 0.1418 0.1877 0.2432 0.066 Uiso 1 1 calc R
H7C H 0.2453 0.1317 0.2418 0.066 Uiso 1 1 calc R
C8 C 0.4085(17) 0.293(4) 0.2993(13) 0.078(10) Uani 1 1 d .
H8A H 0.4657 0.2946 0.3307 0.093 Uiso 1 1 calc R
H8B H 0.4145 0.3652 0.2634 0.093 Uiso 1 1 calc R
H8C H 0.3964 0.1834 0.2829 0.093 Uiso 1 1 calc R
C9 C 0.4188(16) 0.525(3) 0.4183(11) 0.061(8) Uani 1 1 d .
H9A H 0.4294 0.6281 0.3983 0.073 Uiso 1 1 calc R
H9B H 0.4712 0.4531 0.4166 0.073 Uiso 1 1 calc R
H9C H 0.4121 0.5423 0.4633 0.073 Uiso 1 1 calc R
C10 C 0.216(2) 0.599(2) 0.4398(10) 0.070(9) Uani 1 1 d .
H10A H 0.2262 0.7098 0.4267 0.084 Uiso 1 1 calc R
H10B H 0.2533 0.5783 0.4821 0.084 Uiso 1 1 calc R
H10C H 0.1508 0.5838 0.4423 0.084 Uiso 1 1 calc R

loop_
_atom_site_aniso_label
_atom_site_aniso_U_11
_atom_site_aniso_U_22
_atom_site_aniso_U_33
_atom_site_aniso_U_23
_atom_site_aniso_U_13
_atom_site_aniso_U_12
Ta1 0.0225(3) 0.0209(3) 0.0164(3) -0.0002(2) 0.0025(2) 0.0009(2)
Cl1 0.0193(17) 0.036(2) 0.0210(17) 0.0026(15) 0.0007(13) -0.0003(15)
Cl2 0.037(2) 0.031(2) 0.037(2) 0.0009(18) 0.0124(18) 0.0128(18)
Cl3 0.042(2) 0.028(2) 0.029(2) -0.0030(16) 0.0011(17) -0.0077(18)
C2 0.033(8) 0.033(9) 0.014(7) 0.009(6) 0.007(6) 0.002(7)
C3 0.029(8) 0.031(9) 0.042(10) 0.025(8) 0.018(7) 0.008(7)
C4 0.038(10) 0.042(11) 0.023(8) 0.015(8) -0.013(7) -0.016(8)
C6 0.026(9) 0.066(15) 0.053(13) 0.023(11) 0.003(8) 0.014(10)
C7 0.102(19) 0.042(12) 0.023(9) -0.021(9) 0.011(10) -0.031(13)
C8 0.063(15) 0.10(2) 0.085(19) 0.063(18) 0.057(15) 0.046(16)
C9 0.054(13) 0.069(16) 0.050(13) 0.033(12) -0.017(10) -0.041(12)
C10 0.17(3) 0.026(10) 0.027(10) 0.008(8) 0.050(14) 0.014(14)

loop_
_atom_type_symbol
_atom_type_description
_atom_type_scat_dispersion_real
_atom_type_scat_dispersion_imag
_atom_type_scat_source
C C 0.0033 0.0016 'International Tables Vol C Tables 4.2.6.8 and 6.1.1.4'
H H 0.0000 0.0000 'International Tables Vol C Tables 4.2.6.8 and 6.1.1.4'
Cl Cl 0.1484 0.1585 'International Tables Vol C Tables 4.2.6.8 and 6.1.1.4'
Ta Ta -0.7052 6.5227 'International Tables Vol C Tables 4.2.6.8 and 6.1.1.4'

loop_
_geom_angle_atom_site_label_1
_geom_angle_atom_site_label_2
_geom_angle_atom_site_label_3
_geom_angle
_geom_angle_site_symmetry_3
C1 Ta1 C2 34.5(5) .
C1 Ta1 Cl2 136.2(4) .
C2 Ta1 Cl2 101.7(4) .
C1 Ta1 C5 36.2(6) .
C2 Ta1 C5 57.8(6) .
Cl2 Ta1 C5 135.3(4) .
C1 Ta1 Cl3 90.3(4) .
C2 Ta1 Cl3 84.7(4) .
Cl2 Ta1 Cl3 86.46(17) .
C5 Ta1 Cl3 125.3(4) .
C1 Ta1 C3 57.7(5) .
C2 Ta1 C3 34.3(6) .
Cl2 Ta1 C3 83.3(4) .
C5 Ta1 C3 57.2(6) .
Cl3 Ta1 C3 112.3(5) .
C1 Ta1 C4 58.1(6) .
C2 Ta1 C4 56.4(6) .
Cl2 Ta1 C4 100.9(5) .
C5 Ta1 C4 34.5(6) .
Cl3 Ta1 C4 141.1(4) .
C3 Ta1 C4 33.4(7) .
C1 Ta1 Cl1 87.8(4) .
C2 Ta1 Cl1 120.5(4) .
Cl2 Ta1 Cl1 134.50(15) .
C5 Ta1 Cl1 85.2(4) .
Cl3 Ta1 Cl1 81.65(14) .
C3 Ta1 Cl1 141.6(4) .
C4 Ta1 Cl1 115.7(5) .
C1 Ta1 Cl1 125.0(4) 7_556
C2 Ta1 Cl1 138.2(4) 7_556
Cl2 Ta1 Cl1 83.09(15) 7_556
C5 Ta1 Cl1 89.5(4) 7_556
Cl3 Ta1 Cl1 137.00(14) 7_556
C3 Ta1 Cl1 107.7(5) 7_556
C4 Ta1 Cl1 81.9(4) 7_556
Cl1 Ta1 Cl1 76.66(13) 7_556
Ta1 Cl1 Ta1 103.34(13) 7_556
C2 C1 C5 106.5(14) .
C2 C1 C6 128.4(17) .
C5 C1 C6 125.0(16) .
C2 C1 Ta1 73.4(9) .
C5 C1 Ta1 73.6(9) .
C6 C1 Ta1 122.1(12) .
C1 C2 C3 110.1(15) .
C1 C2 C7 125.8(17) .
C3 C2 C7 123.8(17) .
C1 C2 Ta1 72.1(9) .
C3 C2 Ta1 74.8(9) .
C7 C2 Ta1 125.0(13) .
C4 C3 C2 107.9(15) .
C4 C3 C8 128(2) .
C2 C3 C8 124(2) .
C4 C3 Ta1 73.5(10) .
C2 C3 Ta1 70.9(9) .
C8 C3 Ta1 127.2(13) .
C3 C4 C5 109.6(15) .
C3 C4 C9 125(2) .
C5 C4 C9 125(2) .
C3 C4 Ta1 73.1(10) .
C5 C4 Ta1 71.7(10) .
C9 C4 Ta1 127.0(12) .
C4 C5 C10 127(2) .
C4 C5 C1 105.9(15) .
C10 C5 C1 127.0(19) .
C4 C5 Ta1 73.8(11) .
C10 C5 Ta1 123.8(12) .
C1 C5 Ta1 70.3(9) .
C1 C6 H6A 109.5 .
C1 C6 H6B 109.5 .
H6A C6 H6B 109.5 .
C1 C6 H6C 109.5 .
H6A C6 H6C 109.5 .
H6B C6 H6C 109.5 .
C2 C7 H7A 109.5 .
C2 C7 H7B 109.5 .
H7A C7 H7B 109.5 .
C2 C7 H7C 109.5 .
H7A C7 H7C 109.5 .
H7B C7 H7C 109.5 .
C3 C8 H8A 109.5 .
C3 C8 H8B 109.5 .
H8A C8 H8B 109.5 .
C3 C8 H8C 109.5 .
H8A C8 H8C 109.5 .
H8B C8 H8C 109.5 .
C4 C9 H9A 109.5 .
C4 C9 H9B 109.5 .
H9A C9 H9B 109.5 .
C4 C9 H9C 109.5 .
H9A C9 H9C 109.5 .
H9B C9 H9C 109.5 .
C5 C10 H10A 109.5 .
C5 C10 H10B 109.5 .
H10A C10 H10B 109.5 .
C5 C10 H10C 109.5 .
H10A C10 H10C 109.5 .
H10B C10 H10C 109.5 .

loop_
_geom_bond_atom_site_label_1
_geom_bond_atom_site_label_2
_geom_bond_distance
_geom_bond_site_symmetry_2
Ta1 C1 2.331(16) .
Ta1 C2 2.347(14) .
Ta1 Cl2 2.364(4) .
Ta1 C5 2.376(18) .
Ta1 Cl3 2.379(4) .
Ta1 C3 2.397(15) .
Ta1 C4 2.402(18) .
Ta1 Cl1 2.502(4) .
Ta1 Cl1 2.502(4) 7_556
Cl1 Ta1 2.502(4) 7_556
C1 C2 1.39(2) .
C1 C5 1.46(2) .
C1 C6 1.50(2) .
C2 C3 1.40(2) .
C2 C7 1.53(2) .
C3 C4 1.38(3) .
C3 C8 1.50(3) .
C4 C5 1.42(3) .
C4 C9 1.48(2) .
C5 C10 1.47(2) .
C6 H6A 0.9800 .
C6 H6B 0.9800 .
C6 H6C 0.9800 .
C7 H7A 0.9800 .
C7 H7B 0.9800 .
C7 H7C 0.9800 .
C8 H8A 0.9800 .
C8 H8B 0.9800 .
C8 H8C 0.9800 .
C9 H9A 0.9800 .
C9 H9B 0.9800 .
C9 H9C 0.9800 .
C10 H10A 0.9800 .
C10 H10B 0.9800 .
C10 H10C 0.9800 .

loop_
_geom_torsion_atom_site_label_1
_geom_torsion_atom_site_label_2
_geom_torsion_atom_site_label_3
_geom_torsion_atom_site_label_4
_geom_torsion
_geom_torsion_site_symmetry_1
_geom_torsion_site_symmetry_4
C1 Ta1 Cl1 Ta1 -126.8(4) . 7_556
C2 Ta1 Cl1 Ta1 -138.6(5) . 7_556
Cl2 Ta1 Cl1 Ta1 66.0(2) . 7_556
C5 Ta1 Cl1 Ta1 -90.6(4) . 7_556
Cl3 Ta1 Cl1 Ta1 142.61(17) . 7_556
C3 Ta1 Cl1 Ta1 -101.8(8) . 7_556
C4 Ta1 Cl1 Ta1 -74.0(4) . 7_556
Cl1 Ta1 Cl1 Ta1 0.0 7_556 7_556
Cl2 Ta1 C1 C2 5.0(13) . .
C5 Ta1 C1 C2 113.4(14) . .
Cl3 Ta1 C1 C2 -80.2(10) . .
C3 Ta1 C1 C2 36.2(10) . .
C4 Ta1 C1 C2 75.8(11) . .
Cl1 Ta1 C1 C2 -161.9(10) . .
Cl1 Ta1 C1 C2 126.1(9) 7_556 .
C2 Ta1 C1 C5 -113.4(14) . .
Cl2 Ta1 C1 C5 -108.4(9) . .
Cl3 Ta1 C1 C5 166.4(9) . .
C3 Ta1 C1 C5 -77.2(11) . .
C4 Ta1 C1 C5 -37.6(10) . .
Cl1 Ta1 C1 C5 84.8(9) . .
Cl1 Ta1 C1 C5 12.7(11) 7_556 .
C2 Ta1 C1 C6 125(2) . .
Cl2 Ta1 C1 C6 130.3(14) . .
C5 Ta1 C1 C6 -121.4(19) . .
Cl3 Ta1 C1 C6 45.0(15) . .
C3 Ta1 C1 C6 161.5(18) . .
C4 Ta1 C1 C6 -158.9(18) . .
Cl1 Ta1 C1 C6 -36.6(15) . .
Cl1 Ta1 C1 C6 -108.6(15) 7_556 .
C5 C1 C2 C3 0.9(18) . .
C6 C1 C2 C3 176.2(17) . .
Ta1 C1 C2 C3 -65.7(12) . .
C5 C1 C2 C7 -172.7(17) . .
C6 C1 C2 C7 3(3) . .
Ta1 C1 C2 C7 120.7(18) . .
C5 C1 C2 Ta1 66.6(11) . .
C6 C1 C2 Ta1 -118.1(19) . .
Cl2 Ta1 C2 C1 -176.5(9) . .
C5 Ta1 C2 C1 -39.8(10) . .
Cl3 Ta1 C2 C1 98.3(9) . .
C3 Ta1 C2 C1 -117.5(15) . .
C4 Ta1 C2 C1 -81.1(11) . .
Cl1 Ta1 C2 C1 21.2(11) . .
Cl1 Ta1 C2 C1 -83.7(11) 7_556 .
C1 Ta1 C2 C3 117.5(15) . .
Cl2 Ta1 C2 C3 -59.0(11) . .
C5 Ta1 C2 C3 77.7(12) . .
Cl3 Ta1 C2 C3 -144.3(11) . .
C4 Ta1 C2 C3 36.4(11) . .
Cl1 Ta1 C2 C3 138.7(10) . .
Cl1 Ta1 C2 C3 33.8(14) 7_556 .
C1 Ta1 C2 C7 -122(2) . .
Cl2 Ta1 C2 C7 61.9(17) . .
C5 Ta1 C2 C7 -161.4(19) . .
Cl3 Ta1 C2 C7 -23.4(16) . .
C3 Ta1 C2 C7 121(2) . .
C4 Ta1 C2 C7 157.2(19) . .
Cl1 Ta1 C2 C7 -100.5(16) . .
Cl1 Ta1 C2 C7 154.7(14) 7_556 .
C1 C2 C3 C4 -0.7(19) . .
C7 C2 C3 C4 173.0(17) . .
Ta1 C2 C3 C4 -64.7(12) . .
C1 C2 C3 C8 -173.5(17) . .
C7 C2 C3 C8 0(3) . .
Ta1 C2 C3 C8 122.5(17) . .
C1 C2 C3 Ta1 64.0(11) . .
C7 C2 C3 Ta1 -122.2(17) . .
C1 Ta1 C3 C4 79.7(11) . .
C2 Ta1 C3 C4 116.2(15) . .
Cl2 Ta1 C3 C4 -121.5(11) . .
C5 Ta1 C3 C4 36.5(10) . .
Cl3 Ta1 C3 C4 155.1(10) . .
Cl1 Ta1 C3 C4 49.8(14) . .
Cl1 Ta1 C3 C4 -41.0(11) 7_556 .
C1 Ta1 C3 C2 -36.5(10) . .
Cl2 Ta1 C3 C2 122.3(11) . .
C5 Ta1 C3 C2 -79.7(11) . .
Cl3 Ta1 C3 C2 38.9(11) . .
C4 Ta1 C3 C2 -116.2(15) . .
Cl1 Ta1 C3 C2 -66.4(14) . .
Cl1 Ta1 C3 C2 -157.1(10) 7_556 .
C1 Ta1 C3 C8 -155(2) . .
C2 Ta1 C3 C8 -118(3) . .
Cl2 Ta1 C3 C8 4(2) . .
C5 Ta1 C3 C8 162(2) . .
Cl3 Ta1 C3 C8 -79(2) . .
C4 Ta1 C3 C8 126(3) . .
Cl1 Ta1 C3 C8 175.3(19) . .
Cl1 Ta1 C3 C8 85(2) 7_556 .
C2 C3 C4 C5 0(2) . .
C8 C3 C4 C5 172.5(18) . .
Ta1 C3 C4 C5 -62.8(13) . .
C2 C3 C4 C9 -173.3(17) . .
C8 C3 C4 C9 -1(3) . .
Ta1 C3 C4 C9 123.7(18) . .
C2 C3 C4 Ta1 63.0(11) . .
C8 C3 C4 Ta1 -124.6(19) . .
C1 Ta1 C4 C3 -78.6(10) . .
C2 Ta1 C4 C3 -37.4(10) . .
Cl2 Ta1 C4 C3 59.6(10) . .
C5 Ta1 C4 C3 -118.0(14) . .
Cl3 Ta1 C4 C3 -38.3(15) . .
Cl1 Ta1 C4 C3 -148.2(9) . .
Cl1 Ta1 C4 C3 140.9(11) 7_556 .
C1 Ta1 C4 C5 39.4(9) . .
C2 Ta1 C4 C5 80.7(11) . .
Cl2 Ta1 C4 C5 177.6(9) . .
Cl3 Ta1 C4 C5 79.7(13) . .
C3 Ta1 C4 C5 118.0(14) . .
Cl1 Ta1 C4 C5 -30.2(11) . .
Cl1 Ta1 C4 C5 -101.1(10) 7_556 .
C1 Ta1 C4 C9 160(2) . .
C2 Ta1 C4 C9 -158(2) . .
Cl2 Ta1 C4 C9 -61(2) . .
C5 Ta1 C4 C9 121(3) . .
Cl3 Ta1 C4 C9 -159.4(17) . .
C3 Ta1 C4 C9 -121(3) . .
Cl1 Ta1 C4 C9 91(2) . .
Cl1 Ta1 C4 C9 20(2) 7_556 .
C3 C4 C5 C10 -176.0(17) . .
C9 C4 C5 C10 -3(3) . .
Ta1 C4 C5 C10 120.3(19) . .
C3 C4 C5 C1 0(2) . .
C9 C4 C5 C1 173.8(16) . .
Ta1 C4 C5 C1 -63.3(11) . .
C3 C4 C5 Ta1 63.7(13) . .
C9 C4 C5 Ta1 -122.9(17) . .
C2 C1 C5 C4 -0.8(18) . .
C6 C1 C5 C4 -176.2(17) . .
Ta1 C1 C5 C4 65.7(12) . .
C2 C1 C5 C10 175.5(17) . .
C6 C1 C5 C10 0(3) . .
Ta1 C1 C5 C10 -118.0(18) . .
C2 C1 C5 Ta1 -66.5(11) . .
C6 C1 C5 Ta1 118.0(17) . .
C1 Ta1 C5 C4 -114.1(14) . .
C2 Ta1 C5 C4 -76.2(11) . .
Cl2 Ta1 C5 C4 -3.3(13) . .
Cl3 Ta1 C5 C4 -130.8(9) . .
C3 Ta1 C5 C4 -35.3(10) . .
Cl1 Ta1 C5 C4 153.0(10) . .
Cl1 Ta1 C5 C4 76.3(10) 7_556 .
C1 Ta1 C5 C10 122(2) . .
C2 Ta1 C5 C10 160(2) . .
Cl2 Ta1 C5 C10 -127.2(18) . .
Cl3 Ta1 C5 C10 105.3(19) . .
C3 Ta1 C5 C10 -159(2) . .
C4 Ta1 C5 C10 -124(2) . .
Cl1 Ta1 C5 C10 29.0(19) . .
Cl1 Ta1 C5 C10 -47.6(19) 7_556 .
C2 Ta1 C5 C1 37.9(9) . .
Cl2 Ta1 C5 C1 110.8(9) . .
Cl3 Ta1 C5 C1 -16.7(11) . .
C3 Ta1 C5 C1 78.8(10) . .
C4 Ta1 C5 C1 114.1(14) . .
Cl1 Ta1 C5 C1 -93.0(9) . .
Cl1 Ta1 C5 C1 -169.6(9) 7_556 .
